data_1562050
loop_
_publ_author_name
'Kamilya, Sujit'
'Ghosh, Subrata'
'Mehta, Sakshi'
'Mondal, Abhishake'

_publ_section_title
;
 Effect of Ligand Modulation on Metal-to-Metal Electron Transfer in a
 Series of [Fe2Co2] Molecular Square Complexes
;
_journal_name_full 'The Journal of Physical Chemistry A'
_journal_paper_doi 10.1021/acs.jpca.1c02032
_journal_year 2021
_chemical_formula_moiety 'C80 H100 B2 Co2 Fe2 N34 O4, 2(C3 H7 N O), 2(B F4)'
_chemical_formula_sum 'C86 H114 B4 Co2 F8 Fe2 N36 O6'
_chemical_formula_weight 2172.93
_space_group_crystal_system triclinic
_space_group_IT_number 2
_space_group_name_Hall '-P 1'
_space_group_name_H-M_alt 'P -1'
_atom_sites_solution_hydrogens mixed
_audit_creation_date 2021-02-18
_audit_creation_method
;
Olex2 1.3
(compiled 2020.07.31 svn.rc2a77460 for OlexSys, GUI svn.r6145)
;
_cell_angle_alpha 62.691(2)
_cell_angle_beta 66.812(2)
_cell_angle_gamma 63.731(2)
_cell_formula_units_Z 1
_cell_length_a 14.3083(7)
_cell_length_b 14.8135(7)
_cell_length_c 15.9556(8)
_cell_measurement_reflns_used 9520
_cell_measurement_temperature 240(2)
_cell_measurement_theta_max 22.58
_cell_measurement_theta_min 2.45
_cell_volume 2616.3(2)
_computing_cell_refinement 'Bruker SAINT'
_computing_data_collection 'Bruker APEX2'
_computing_data_reduction 'Bruker SAINT'
_computing_molecular_graphics 'Olex2 1.3 (Dolomanov et al., 2009)'
_computing_publication_material 'Olex2 1.3 (Dolomanov et al., 2009)'
_computing_structure_refinement 'SHELXL 2018/3 (Sheldrick, 2015)'
_computing_structure_solution 'SHELXT 2014/5 (Sheldrick, 2014)'
_diffrn_ambient_temperature 240(2)
_diffrn_measured_fraction_theta_full 1.000
_diffrn_measured_fraction_theta_max 0.990
_diffrn_measurement_device_type 'Bruker APEX-II CCD'
_diffrn_measurement_method 'phi and omega scans'
_diffrn_radiation_type MoK\a
_diffrn_radiation_wavelength 0.71073
_diffrn_reflns_av_R_equivalents 0.1285
_diffrn_reflns_av_unetI/netI 0.1283
_diffrn_reflns_Laue_measured_fraction_full 1.000
_diffrn_reflns_Laue_measured_fraction_max 0.990
_diffrn_reflns_limit_h_max 20
_diffrn_reflns_limit_h_min -20
_diffrn_reflns_limit_k_max 21
_diffrn_reflns_limit_k_min -21
_diffrn_reflns_limit_l_max 22
_diffrn_reflns_limit_l_min -22
_diffrn_reflns_number 89173
_diffrn_reflns_point_group_measured_fraction_full 1.000
_diffrn_reflns_point_group_measured_fraction_max 0.990
_diffrn_reflns_theta_full 25.242
_diffrn_reflns_theta_max 30.601
_diffrn_reflns_theta_min 1.479
_diffrn_source 'sealed tube'
_exptl_absorpt_coefficient_mu 0.665
_exptl_absorpt_correction_T_max 0.738
_exptl_absorpt_correction_T_min 0.698
_exptl_absorpt_correction_type multi-scan
_exptl_absorpt_process_details SADABS
_exptl_crystal_colour red
_exptl_crystal_density_diffrn 1.379
_exptl_crystal_description rectangular
_exptl_crystal_F_000 1128
_exptl_crystal_size_max 0.46
_exptl_crystal_size_mid 0.34
_exptl_crystal_size_min 0.29
_refine_diff_density_max 0.997
_refine_diff_density_min -0.616
_refine_diff_density_rms 0.087
_refine_ls_extinction_method none
_refine_ls_goodness_of_fit_ref 1.004
_refine_ls_hydrogen_treatment mixed
_refine_ls_matrix_type full
_refine_ls_number_parameters 654
_refine_ls_number_reflns 15945
_refine_ls_number_restraints 0
_refine_ls_restrained_S_all 1.004
_refine_ls_R_factor_all 0.1952
_refine_ls_R_factor_gt 0.0734
_refine_ls_shift/su_max 0.001
_refine_ls_shift/su_mean 0.000
_refine_ls_structure_factor_coef Fsqd
_refine_ls_weighting_details 'w=1/[\s^2^(Fo^2^)+(0.1071P)^2^] where P=(Fo^2^+2Fc^2^)/3'
_refine_ls_weighting_scheme calc
_refine_ls_wR_factor_gt 0.1813
_refine_ls_wR_factor_ref 0.2390
_reflns_Friedel_coverage 0.000
_reflns_number_gt 6424
_reflns_number_total 15945
_reflns_threshold_expression 'I > 2\s(I)'
_cod_data_source_file jp1c02032_si_006.cif
_cod_data_source_block Complex2_240K
_cod_database_code 1562050
_shelx_shelxl_version_number 2018/3
_shelx_space_group_comment
;
The symmetry employed for this shelxl refinement is uniquely defined
by the following loop, which should always be used as a source of
symmetry information in preference to the above space-group names.
They are only intended as comments.
;
_olex2_refinement_description
;
1. Fixed Uiso
 At 1.2 times of:
  All C(H) groups, All C(H,H) groups
 At 1.5 times of:
  All C(H,H,H) groups
2.a Secondary CH2 refined with riding coordinates:
 C26(H26A,H26B), C28(H28A,H28B), C39(H39A,H39B), C37(H37A,H37B)
2.b Me refined with riding coordinates:
 C12(H12A,H12B,H12C), C7(H7A,H7B,H7C), C13(H13A,H13B,H13C), C17(H17A,H17B,
 H17C), C18(H18A,H18B,H18C), C8(H8A,H8B,H8C), C27(H27A,H27B,H27C), C41(H41A,
 H41B,H41C), C29(H29A,H29B,H29C), C38(H38A,H38B,H38C), C40(H40A,H40B,H40C)
2.c Aromatic/amide H refined with riding coordinates:
 C10(H10), C15(H15), C36(H36), C20(H20), C24(H24), C30(H30), C19(H19),
 C25(H25), C5(H5), C35(H35), C31(H31), C43(H43)
2.d Idealised Me refined as rotating group:
 C42(H42A,H42B,H42C)
;
_olex2_submission_special_instructions 'No special instructions were received'

loop_
_space_group_symop_operation_xyz
'x, y, z'
'-x, -y, -z'

loop_
_atom_site_label
_atom_site_type_symbol
_atom_site_fract_x
_atom_site_fract_y
_atom_site_fract_z
_atom_site_U_iso_or_equiv
_atom_site_adp_type
_atom_site_occupancy
_atom_site_site_symmetry_order
_atom_site_calc_flag
_atom_site_refinement_flags_posn
_atom_site_refinement_flags_adp
_atom_site_refinement_flags_occupancy
_atom_site_disorder_assembly
_atom_site_disorder_group
Co1 Co 0.28103(4) 0.22634(4) 0.93921(4) 0.03883(17) Uani 1 1 d . . . . .
Fe1 Fe 0.43664(5) 0.03114(5) 1.24126(4) 0.03921(18) Uani 1 1 d . . . . .
N10 N 0.3739(3) 0.3342(3) 0.8563(2) 0.0413(8) Uani 1 1 d . . . . .
N9 N 0.2706(3) 0.1127(3) 1.3913(3) 0.0504(9) Uani 1 1 d . . . . .
N7 N 0.4130(3) -0.0570(3) 1.4491(2) 0.0450(9) Uani 1 1 d . . . . .
N12 N 0.2016(3) 0.3157(3) 0.8240(2) 0.0419(8) Uani 1 1 d . . . . .
N5 N 0.2741(3) -0.0565(3) 1.3940(3) 0.0525(10) Uani 1 1 d . . . . .
N16 N 0.1602(3) 0.3204(3) 1.0232(3) 0.0447(8) Uani 1 1 d . . . . .
N4 N 0.3311(3) -0.0471(3) 1.2999(3) 0.0445(8) Uani 1 1 d . . . . .
N6 N 0.4886(3) -0.0506(3) 1.3625(2) 0.0436(8) Uani 1 1 d . . . . .
N11 N 0.4813(3) 0.4163(3) 0.7298(3) 0.0494(9) Uani 1 1 d . . . . .
O2 O 0.3699(3) 0.4376(4) 0.6059(2) 0.0860(12) Uani 1 1 d . . . . .
N8 N 0.3307(3) 0.1460(3) 1.2985(2) 0.0451(8) Uani 1 1 d . . . . .
N13 N 0.1706(3) 0.4021(3) 0.6775(3) 0.0559(10) Uani 1 1 d . . . . .
N15 N 0.0857(3) 0.0235(3) 1.1297(3) 0.0626(11) Uani 1 1 d . . . . .
N14 N 0.1874(3) 0.1214(3) 1.0136(2) 0.0445(8) Uani 1 1 d . . . . .
N1 N 0.3588(3) 0.1522(3) 1.0523(3) 0.0450(8) Uani 1 1 d . . . . .
C22 C 0.3386(4) 0.3969(4) 0.6936(3) 0.0490(11) Uani 1 1 d . . . . .
O1 O 0.0261(4) 0.1552(3) 1.2406(3) 0.0979(15) Uani 1 1 d . . . . .
N18 N -0.2740(4) 0.3520(4) 1.0315(4) 0.0780(14) Uani 1 1 d . . . . .
N17 N 0.0485(4) 0.3605(4) 1.1526(3) 0.0728(13) Uani 1 1 d . . . . .
C11 C 0.4608(4) -0.1140(4) 1.5234(3) 0.0510(11) Uani 1 1 d . . . . .
C23 C 0.2388(3) 0.3703(3) 0.7325(3) 0.0408(10) Uani 1 1 d . . . . .
C10 C 0.5689(4) -0.1439(4) 1.4843(3) 0.0538(12) Uani 1 1 d . . . . .
H10 H 0.622227 -0.183710 1.518601 0.065 Uiso 1 1 calc R U . . .
C32 C 0.0963(4) 0.2856(4) 1.1094(3) 0.0534(12) Uani 1 1 d . . . . .
C4 C 0.3021(4) -0.1032(4) 1.2721(4) 0.0524(11) Uani 1 1 d . . . . .
C16 C 0.1996(4) 0.1998(4) 1.4154(4) 0.0578(13) Uani 1 1 d . . . . .
F1 F -0.0804(5) 0.3623(9) 0.6376(5) 0.293(6) Uani 1 1 d . . . . .
C15 C 0.2166(4) 0.2880(4) 1.3391(4) 0.0608(13) Uani 1 1 d . . . . .
H15 H 0.180275 0.358858 1.336129 0.073 Uiso 1 1 calc R U . . .
C12 C 0.6886(4) -0.1175(4) 1.3110(3) 0.0560(12) Uani 1 1 d . . . . .
H12A H 0.746529 -0.158486 1.343194 0.084 Uiso 1 1 calc R U . . .
H12B H 0.690835 -0.154360 1.273727 0.084 Uiso 1 1 calc R U . . .
H12C H 0.695735 -0.048262 1.268635 0.084 Uiso 1 1 calc R U . . .
O3 O -0.1037(4) 0.3084(4) 1.0390(4) 0.1107(16) Uani 1 1 d . . . . .
C21 C 0.3959(3) 0.3829(3) 0.7594(3) 0.0417(10) Uani 1 1 d . . . . .
C36 C 0.1375(4) -0.0194(4) 1.0591(4) 0.0605(13) Uani 1 1 d . . . . .
H36 H 0.131174 -0.078959 1.058428 0.073 Uiso 1 1 calc R U . . .
C14 C 0.2975(4) 0.2537(4) 1.2669(3) 0.0542(12) Uani 1 1 d . . . . .
C1 C 0.3875(3) 0.1081(3) 1.1238(3) 0.0405(9) Uani 1 1 d . . . . .
C20 C 0.5135(4) 0.3899(4) 0.8089(4) 0.0554(12) Uani 1 1 d . . . . .
H20 H 0.570266 0.403550 0.810223 0.066 Uiso 1 1 calc R U . . .
C24 C 0.1067(4) 0.3126(4) 0.8274(4) 0.0554(12) Uani 1 1 d . . . . .
H24 H 0.062087 0.279492 0.882875 0.066 Uiso 1 1 calc R U . . .
C7 C 0.3469(4) -0.1135(4) 1.1746(4) 0.0610(13) Uani 1 1 d . . . . .
H7A H 0.315327 -0.156358 1.170653 0.091 Uiso 1 1 calc R U . . .
H7B H 0.330939 -0.043641 1.125745 0.091 Uiso 1 1 calc R U . . .
H7C H 0.423235 -0.147324 1.164210 0.091 Uiso 1 1 calc R U . . .
C34 C 0.1171(3) 0.1120(4) 1.0994(3) 0.0503(11) Uani 1 1 d . . . . .
C13 C 0.4009(5) -0.1358(4) 1.6266(3) 0.0695(15) Uani 1 1 d . . . . .
H13A H 0.450734 -0.177854 1.667463 0.104 Uiso 1 1 calc R U . . .
H13B H 0.358929 -0.069216 1.637957 0.104 Uiso 1 1 calc R U . . .
H13C H 0.354361 -0.174588 1.641173 0.104 Uiso 1 1 calc R U . . .
C9 C 0.5847(4) -0.1042(3) 1.3847(3) 0.0455(10) Uani 1 1 d . . . . .
C30 C 0.1509(4) 0.4204(4) 1.0118(4) 0.0598(13) Uani 1 1 d . . . . .
H30 H 0.187433 0.464143 0.958031 0.072 Uiso 1 1 calc R U . . .
C19 C 0.4465(4) 0.3389(4) 0.8875(3) 0.0509(11) Uani 1 1 d . . . . .
H19 H 0.450403 0.311969 0.951816 0.061 Uiso 1 1 calc R U . . .
C25 C 0.0867(4) 0.3654(4) 0.7375(4) 0.0648(14) Uani 1 1 d . . . . .
H25 H 0.027242 0.374624 0.720357 0.078 Uiso 1 1 calc R U . . .
C17 C 0.3427(5) 0.3222(4) 1.1691(4) 0.0725(16) Uani 1 1 d . . . . .
H17A H 0.306478 0.396369 1.162925 0.109 Uiso 1 1 calc R U . . .
H17B H 0.417900 0.305322 1.161326 0.109 Uiso 1 1 calc R U . . .
H17C H 0.332779 0.309161 1.120015 0.109 Uiso 1 1 calc R U . . .
C6 C 0.2106(4) -0.1155(5) 1.4238(4) 0.0696(15) Uani 1 1 d . . . . .
C5 C 0.2275(4) -0.1458(4) 1.3487(4) 0.0690(15) Uani 1 1 d . . . . .
H5 H 0.194343 -0.187854 1.349245 0.083 Uiso 1 1 calc R U . . .
C26 C 0.5318(4) 0.4785(4) 0.6316(3) 0.0640(14) Uani 1 1 d . . . . .
H26A H 0.535909 0.452220 0.584229 0.077 Uiso 1 1 calc R U . . .
H26B H 0.604343 0.468032 0.629817 0.077 Uiso 1 1 calc R U . . .
C35 C 0.2004(4) 0.0393(4) 0.9892(3) 0.0571(12) Uani 1 1 d . . . . .
H35 H 0.245792 0.025599 0.932751 0.068 Uiso 1 1 calc R U . . .
C28 C 0.1747(5) 0.4679(5) 0.5736(4) 0.0736(16) Uani 1 1 d . . . . .
H28A H 0.102515 0.511685 0.565298 0.088 Uiso 1 1 calc R U . . .
H28B H 0.215712 0.515317 0.551982 0.088 Uiso 1 1 calc R U . . .
C18 C 0.1192(4) 0.1905(5) 1.5124(4) 0.0780(17) Uani 1 1 d . . . . .
H18A H 0.127965 0.116148 1.550591 0.117 Uiso 1 1 calc R U . . .
H18B H 0.130809 0.222943 1.545979 0.117 Uiso 1 1 calc R U . . .
H18C H 0.047839 0.226421 1.502425 0.117 Uiso 1 1 calc R U . . .
C39 C 0.0063(4) -0.0149(5) 1.2178(4) 0.0812(18) Uani 1 1 d . . . . .
H39A H 0.011895 -0.005132 1.271630 0.097 Uiso 1 1 calc R U . . .
H39B H 0.022192 -0.090934 1.234031 0.097 Uiso 1 1 calc R U . . .
C8 C 0.1382(5) -0.1406(6) 1.5229(4) 0.105(2) Uani 1 1 d . . . . .
H8A H 0.100265 -0.183682 1.528921 0.157 Uiso 1 1 calc R U . . .
H8B H 0.180094 -0.179187 1.570603 0.157 Uiso 1 1 calc R U . . .
H8C H 0.087744 -0.075026 1.532951 0.157 Uiso 1 1 calc R U . . .
C37 C -0.0244(5) 0.3538(6) 1.2544(5) 0.095(2) Uani 1 1 d . . . . .
H37A H 0.000170 0.282915 1.300993 0.115 Uiso 1 1 calc R U . . .
H37B H -0.024054 0.406204 1.274636 0.115 Uiso 1 1 calc R U . . .
F2 F -0.1192(5) 0.2731(4) 0.7851(5) 0.189(2) Uani 1 1 d . . . . .
B1 B 0.2938(4) -0.0074(5) 1.4477(4) 0.0499(13) Uani 1 1 d . . . . .
C31 C 0.0808(4) 0.4475(4) 1.0898(4) 0.0766(17) Uani 1 1 d . . . . .
H31 H 0.059176 0.512327 1.098721 0.092 Uiso 1 1 calc R U . . .
C33 C 0.0776(4) 0.1807(4) 1.1565(4) 0.0608(13) Uani 1 1 d . . . . .
F3 F -0.1650(6) 0.4373(4) 0.7287(6) 0.210(3) Uani 1 1 d . . . . .
C27 C 0.4689(6) 0.5963(5) 0.6051(5) 0.103(2) Uani 1 1 d . . . . .
H27A H 0.503433 0.634416 0.541358 0.155 Uiso 1 1 calc R U . . .
H27B H 0.397435 0.606922 0.605776 0.155 Uiso 1 1 calc R U . . .
H27C H 0.465794 0.622716 0.651314 0.155 Uiso 1 1 calc R U . . .
C41 C -0.3213(7) 0.3508(6) 1.1282(6) 0.122(3) Uani 1 1 d . . . . .
H41A H -0.397829 0.370518 1.140816 0.184 Uiso 1 1 calc R U . . .
H41B H -0.294148 0.280144 1.172327 0.184 Uiso 1 1 calc R U . . .
H41C H -0.304109 0.401039 1.137192 0.184 Uiso 1 1 calc R U . . .
F4 F -0.2399(5) 0.3630(8) 0.7072(7) 0.282(5) Uani 1 1 d . . . . .
C29 C 0.2228(8) 0.4011(7) 0.5167(6) 0.144(3) Uani 1 1 d . . . . .
H29A H 0.224902 0.444761 0.449601 0.215 Uiso 1 1 calc R U . . .
H29B H 0.294567 0.358521 0.524305 0.215 Uiso 1 1 calc R U . . .
H29C H 0.181585 0.354895 0.537596 0.215 Uiso 1 1 calc R U . . .
C38 C -0.1301(6) 0.3754(6) 1.2488(5) 0.121(3) Uani 1 1 d . . . . .
H38A H -0.178667 0.371955 1.311420 0.181 Uiso 1 1 calc R U . . .
H38B H -0.153335 0.445657 1.202478 0.181 Uiso 1 1 calc R U . . .
H38C H -0.129231 0.322981 1.228704 0.181 Uiso 1 1 calc R U . . .
C42 C -0.3457(6) 0.3730(6) 0.9754(5) 0.124(3) Uani 1 1 d . . . . .
H42A H -0.390971 0.446569 0.960935 0.186 Uiso 1 1 calc R U . . .
H42B H -0.389414 0.326987 1.012580 0.186 Uiso 1 1 calc R U . . .
H42C H -0.303989 0.359354 0.915942 0.186 Uiso 1 1 calc R U . . .
C40 C -0.1050(6) 0.0434(7) 1.2045(6) 0.148(4) Uani 1 1 d . . . . .
H40A H -0.154435 0.016354 1.263174 0.222 Uiso 1 1 calc R U . . .
H40B H -0.121434 0.118540 1.189652 0.222 Uiso 1 1 calc R U . . .
H40C H -0.111144 0.032804 1.152082 0.222 Uiso 1 1 calc R U . . .
C43 C -0.1703(5) 0.3280(5) 0.9968(5) 0.0886(19) Uani 1 1 d . . . . .
H43 H -0.143958 0.325306 0.934313 0.106 Uiso 1 1 calc R U . . .
B2 B -0.1554(7) 0.3535(8) 0.7153(7) 0.095(3) Uani 1 1 d . . . . .
C2 C 0.5418(4) 0.1032(4) 1.1812(3) 0.0483(11) Uani 1 1 d . . . . .
N2 N 0.6082(4) 0.1436(4) 1.1433(3) 0.0692(12) Uani 1 1 d . . . . .
C3 C 0.5403(3) -0.0690(3) 1.1795(3) 0.0407(9) Uani 1 1 d . . . . .
N3 N 0.6047(3) -0.1263(3) 1.1385(3) 0.0439(8) Uani 1 1 d . . . . .
H1 H 0.249(4) -0.023(3) 1.513(3) 0.062(14) Uiso 1 1 d . . . . .

loop_
_atom_site_aniso_label
_atom_site_aniso_U_11
_atom_site_aniso_U_22
_atom_site_aniso_U_33
_atom_site_aniso_U_23
_atom_site_aniso_U_13
_atom_site_aniso_U_12
Co1 0.0401(3) 0.0401(3) 0.0304(3) -0.0085(2) -0.0046(2) -0.0151(2)
Fe1 0.0468(4) 0.0374(3) 0.0300(3) -0.0083(3) -0.0077(3) -0.0154(3)
N10 0.0429(19) 0.042(2) 0.0351(19) -0.0106(16) -0.0056(15) -0.0160(16)
N9 0.052(2) 0.055(2) 0.036(2) -0.0158(18) -0.0044(17) -0.0153(18)
N7 0.059(2) 0.041(2) 0.0315(19) -0.0077(16) -0.0077(17) -0.0202(17)
N12 0.0358(18) 0.046(2) 0.039(2) -0.0119(17) -0.0072(15) -0.0134(16)
N5 0.056(2) 0.056(2) 0.039(2) -0.0092(18) -0.0024(18) -0.0282(19)
N16 0.045(2) 0.040(2) 0.041(2) -0.0125(16) -0.0066(16) -0.0122(16)
N4 0.048(2) 0.045(2) 0.040(2) -0.0141(17) -0.0079(16) -0.0177(17)
N6 0.053(2) 0.041(2) 0.0307(19) -0.0065(15) -0.0094(16) -0.0170(17)
N11 0.046(2) 0.058(2) 0.042(2) -0.0133(18) -0.0001(17) -0.0270(18)
O2 0.096(3) 0.132(4) 0.032(2) -0.005(2) -0.0054(19) -0.071(3)
N8 0.056(2) 0.043(2) 0.0324(19) -0.0131(16) -0.0093(16) -0.0140(17)
N13 0.059(2) 0.062(3) 0.046(2) -0.010(2) -0.023(2) -0.018(2)
N15 0.061(3) 0.056(3) 0.060(3) -0.014(2) 0.000(2) -0.030(2)
N14 0.047(2) 0.046(2) 0.038(2) -0.0134(17) -0.0013(16) -0.0222(17)
N1 0.055(2) 0.043(2) 0.0302(19) -0.0082(16) -0.0068(16) -0.0174(17)
C22 0.057(3) 0.049(3) 0.036(2) -0.009(2) -0.006(2) -0.023(2)
O1 0.125(3) 0.076(3) 0.061(3) -0.028(2) 0.037(2) -0.052(3)
N18 0.078(3) 0.078(3) 0.065(3) -0.004(3) -0.007(3) -0.044(3)
N17 0.072(3) 0.074(3) 0.064(3) -0.041(3) 0.025(2) -0.035(2)
C11 0.077(3) 0.045(3) 0.032(2) -0.010(2) -0.016(2) -0.021(2)
C23 0.044(2) 0.042(2) 0.034(2) -0.0105(19) -0.0115(18) -0.0125(19)
C10 0.074(3) 0.049(3) 0.041(3) -0.006(2) -0.028(2) -0.018(2)
C32 0.048(3) 0.049(3) 0.049(3) -0.020(2) 0.001(2) -0.013(2)
C4 0.059(3) 0.045(3) 0.058(3) -0.012(2) -0.022(2) -0.019(2)
C16 0.054(3) 0.070(3) 0.049(3) -0.034(3) -0.011(2) -0.006(3)
F1 0.112(4) 0.547(16) 0.123(5) -0.109(7) 0.011(4) -0.067(7)
C15 0.067(3) 0.051(3) 0.064(3) -0.029(3) -0.023(3) -0.003(2)
C12 0.054(3) 0.060(3) 0.058(3) -0.020(2) -0.018(2) -0.017(2)
O3 0.089(3) 0.121(4) 0.121(4) -0.020(3) -0.034(3) -0.049(3)
C21 0.042(2) 0.044(2) 0.036(2) -0.0107(19) -0.0040(18) -0.0189(19)
C36 0.060(3) 0.059(3) 0.070(4) -0.028(3) -0.002(3) -0.030(3)
C14 0.068(3) 0.042(3) 0.049(3) -0.017(2) -0.015(2) -0.012(2)
C1 0.050(2) 0.036(2) 0.032(2) -0.0149(18) -0.0038(19) -0.0124(19)
C20 0.055(3) 0.060(3) 0.056(3) -0.015(2) -0.012(2) -0.028(2)
C24 0.046(3) 0.065(3) 0.054(3) -0.013(2) -0.015(2) -0.021(2)
C7 0.064(3) 0.061(3) 0.072(4) -0.028(3) -0.022(3) -0.022(3)
C34 0.047(3) 0.044(3) 0.047(3) -0.008(2) -0.003(2) -0.018(2)
C13 0.107(4) 0.061(3) 0.036(3) -0.007(2) -0.018(3) -0.032(3)
C9 0.055(3) 0.041(2) 0.045(3) -0.011(2) -0.022(2) -0.016(2)
C30 0.062(3) 0.046(3) 0.059(3) -0.016(2) -0.003(3) -0.020(2)
C19 0.057(3) 0.057(3) 0.045(3) -0.015(2) -0.014(2) -0.025(2)
C25 0.052(3) 0.080(4) 0.065(4) -0.019(3) -0.020(3) -0.024(3)
C17 0.101(4) 0.044(3) 0.059(3) -0.008(3) -0.021(3) -0.021(3)
C6 0.064(3) 0.079(4) 0.062(4) -0.008(3) -0.010(3) -0.041(3)
C5 0.085(4) 0.063(3) 0.068(4) -0.009(3) -0.019(3) -0.046(3)
C26 0.065(3) 0.073(4) 0.042(3) -0.011(3) 0.007(2) -0.039(3)
C35 0.063(3) 0.059(3) 0.047(3) -0.016(2) -0.002(2) -0.030(3)
C28 0.096(4) 0.091(4) 0.048(3) -0.017(3) -0.024(3) -0.042(4)
C18 0.064(3) 0.095(4) 0.075(4) -0.050(4) -0.004(3) -0.015(3)
C39 0.072(4) 0.074(4) 0.078(4) -0.014(3) 0.013(3) -0.047(3)
C8 0.105(5) 0.136(6) 0.071(4) -0.016(4) 0.012(4) -0.086(5)
C37 0.068(4) 0.096(5) 0.106(5) -0.057(4) 0.030(4) -0.034(4)
F2 0.229(6) 0.093(4) 0.194(6) -0.026(4) -0.068(5) -0.021(4)
B1 0.056(3) 0.056(3) 0.032(3) -0.010(2) -0.003(2) -0.026(3)
C31 0.074(4) 0.057(3) 0.083(4) -0.037(3) 0.017(3) -0.025(3)
C33 0.065(3) 0.048(3) 0.048(3) -0.013(2) 0.010(2) -0.024(2)
F3 0.277(8) 0.068(3) 0.286(9) -0.044(4) -0.125(7) -0.025(4)
C27 0.136(6) 0.069(4) 0.073(4) -0.010(3) 0.005(4) -0.048(4)
C41 0.127(6) 0.128(6) 0.102(6) -0.054(5) 0.015(5) -0.054(5)
F4 0.136(5) 0.387(11) 0.357(11) -0.079(9) -0.086(6) -0.140(6)
C29 0.208(10) 0.109(6) 0.099(6) 0.002(5) -0.062(7) -0.056(7)
C38 0.124(7) 0.086(5) 0.100(6) -0.039(4) -0.014(5) 0.006(5)
C42 0.093(5) 0.155(7) 0.086(5) 0.020(5) -0.038(4) -0.059(5)
C40 0.080(5) 0.162(8) 0.145(8) -0.007(6) 0.004(5) -0.067(5)
C43 0.073(4) 0.091(5) 0.085(5) -0.017(4) -0.003(4) -0.041(4)
B2 0.071(5) 0.080(6) 0.102(7) 0.001(5) -0.028(5) -0.027(4)
C2 0.060(3) 0.049(3) 0.035(2) -0.009(2) -0.012(2) -0.023(2)
N2 0.077(3) 0.078(3) 0.064(3) -0.024(2) -0.002(2) -0.047(3)
C3 0.046(2) 0.037(2) 0.034(2) -0.0036(19) -0.0110(19) -0.0167(19)
N3 0.046(2) 0.043(2) 0.039(2) -0.0108(17) -0.0090(16) -0.0163(17)

loop_
_atom_type_symbol
_atom_type_description
_atom_type_scat_dispersion_real
_atom_type_scat_dispersion_imag
_atom_type_scat_source
C C 0.0033 0.0016 'International Tables Vol C Tables 4.2.6.8 and 6.1.1.4'
H H 0.0000 0.0000 'International Tables Vol C Tables 4.2.6.8 and 6.1.1.4'
B B 0.0013 0.0007 'International Tables Vol C Tables 4.2.6.8 and 6.1.1.4'
Co Co 0.3494 0.9721 'International Tables Vol C Tables 4.2.6.8 and 6.1.1.4'
F F 0.0171 0.0103 'International Tables Vol C Tables 4.2.6.8 and 6.1.1.4'
Fe Fe 0.3463 0.8444 'International Tables Vol C Tables 4.2.6.8 and 6.1.1.4'
N N 0.0061 0.0033 'International Tables Vol C Tables 4.2.6.8 and 6.1.1.4'
O O 0.0106 0.0060 'International Tables Vol C Tables 4.2.6.8 and 6.1.1.4'

loop_
_geom_angle_atom_site_label_1
_geom_angle_atom_site_label_2
_geom_angle_atom_site_label_3
_geom_angle
_geom_angle_site_symmetry_1
_geom_angle_site_symmetry_3
_geom_angle_publ_flag
N12 Co1 N10 83.83(13) . . ?
N12 Co1 N14 93.17(13) . . ?
N16 Co1 N10 96.39(13) . . ?
N16 Co1 N12 91.00(13) . . ?
N16 Co1 N14 85.00(13) . . ?
N14 Co1 N10 176.70(13) . . ?
N1 Co1 N10 92.13(13) . . ?
N1 Co1 N12 174.50(13) . . ?
N1 Co1 N16 85.73(13) . . ?
N1 Co1 N14 90.95(14) . . ?
N3 Co1 N10 87.22(13) 2_657 . ?
N3 Co1 N12 89.61(13) 2_657 . ?
N3 Co1 N16 176.38(13) 2_657 . ?
N3 Co1 N14 91.40(13) 2_657 . ?
N3 Co1 N1 93.94(13) 2_657 . ?
N4 Fe1 N6 88.64(14) . . ?
N4 Fe1 N8 90.64(14) . . ?
N6 Fe1 N8 89.05(14) . . ?
C1 Fe1 N4 91.12(16) . . ?
C1 Fe1 N6 179.15(15) . . ?
C1 Fe1 N8 91.77(15) . . ?
C2 Fe1 N4 177.63(17) . . ?
C2 Fe1 N6 92.07(16) . . ?
C2 Fe1 N8 91.63(17) . . ?
C2 Fe1 C1 88.14(18) . . ?
C3 Fe1 N4 92.93(16) . . ?
C3 Fe1 N6 93.32(16) . . ?
C3 Fe1 N8 175.76(16) . . ?
C3 Fe1 C1 85.87(17) . . ?
C3 Fe1 C2 84.77(18) . . ?
C21 N10 Co1 126.5(3) . . ?
C21 N10 C19 106.1(3) . . ?
C19 N10 Co1 124.5(3) . . ?
N8 N9 B1 118.8(4) . . ?
C16 N9 N8 109.0(4) . . ?
C16 N9 B1 132.2(4) . . ?
N6 N7 B1 118.8(3) . . ?
C11 N7 N6 110.2(4) . . ?
C11 N7 B1 131.0(4) . . ?
C23 N12 Co1 128.6(3) . . ?
C23 N12 C24 105.9(4) . . ?
C24 N12 Co1 124.7(3) . . ?
N4 N5 B1 119.2(4) . . ?
C6 N5 N4 109.9(4) . . ?
C6 N5 B1 130.8(4) . . ?
C32 N16 Co1 126.6(3) . . ?
C32 N16 C30 105.8(4) . . ?
C30 N16 Co1 125.9(3) . . ?
N5 N4 Fe1 117.5(3) . . ?
C4 N4 Fe1 135.7(3) . . ?
C4 N4 N5 106.6(4) . . ?
N7 N6 Fe1 117.5(3) . . ?
C9 N6 Fe1 136.0(3) . . ?
C9 N6 N7 106.5(3) . . ?
C21 N11 C26 130.1(4) . . ?
C20 N11 C21 107.8(4) . . ?
C20 N11 C26 121.9(4) . . ?
N9 N8 Fe1 117.0(3) . . ?
C14 N8 Fe1 136.0(3) . . ?
C14 N8 N9 107.0(3) . . ?
C23 N13 C25 106.7(4) . . ?
C23 N13 C28 131.0(4) . . ?
C25 N13 C28 122.2(4) . . ?
C36 N15 C34 106.5(4) . . ?
C36 N15 C39 124.9(4) . . ?
C34 N15 C39 128.5(5) . . ?
C34 N14 Co1 127.5(3) . . ?
C34 N14 C35 106.2(4) . . ?
C35 N14 Co1 125.6(3) . . ?
C1 N1 Co1 169.6(3) . . ?
O2 C22 C23 119.5(4) . . ?
O2 C22 C21 119.9(4) . . ?
C21 C22 C23 120.4(4) . . ?
C41 N18 C42 116.8(6) . . ?
C43 N18 C41 121.2(6) . . ?
C43 N18 C42 121.8(6) . . ?
C32 N17 C37 129.3(5) . . ?
C32 N17 C31 107.5(4) . . ?
C31 N17 C37 123.1(5) . . ?
N7 C11 C10 107.0(4) . . ?
N7 C11 C13 123.4(5) . . ?
C10 C11 C13 129.7(4) . . ?
N12 C23 N13 111.0(4) . . ?
N12 C23 C22 126.1(4) . . ?
N13 C23 C22 123.0(4) . . ?
C11 C10 H10 126.2 . . ?
C11 C10 C9 107.6(4) . . ?
C9 C10 H10 126.2 . . ?
N16 C32 N17 110.3(4) . . ?
N16 C32 C33 127.4(4) . . ?
N17 C32 C33 122.2(4) . . ?
N4 C4 C7 123.5(4) . . ?
N4 C4 C5 108.2(5) . . ?
C5 C4 C7 128.3(5) . . ?
N9 C16 C18 122.2(5) . . ?
C15 C16 N9 107.7(4) . . ?
C15 C16 C18 130.1(5) . . ?
C16 C15 H15 126.2 . . ?
C16 C15 C14 107.6(4) . . ?
C14 C15 H15 126.2 . . ?
H12A C12 H12B 109.5 . . ?
H12A C12 H12C 109.5 . . ?
H12B C12 H12C 109.5 . . ?
C9 C12 H12A 109.5 . . ?
C9 C12 H12B 109.5 . . ?
C9 C12 H12C 109.5 . . ?
N10 C21 N11 110.0(4) . . ?
N10 C21 C22 126.0(4) . . ?
N11 C21 C22 124.0(4) . . ?
N15 C36 H36 126.1 . . ?
N15 C36 C35 107.7(4) . . ?
C35 C36 H36 126.1 . . ?
N8 C14 C15 108.8(4) . . ?
N8 C14 C17 124.3(4) . . ?
C15 C14 C17 126.8(4) . . ?
N1 C1 Fe1 178.3(4) . . ?
N11 C20 H20 126.5 . . ?
N11 C20 C19 107.0(4) . . ?
C19 C20 H20 126.5 . . ?
N12 C24 H24 125.2 . . ?
C25 C24 N12 109.6(4) . . ?
C25 C24 H24 125.2 . . ?
C4 C7 H7A 109.5 . . ?
C4 C7 H7B 109.5 . . ?
C4 C7 H7C 109.5 . . ?
H7A C7 H7B 109.5 . . ?
H7A C7 H7C 109.5 . . ?
H7B C7 H7C 109.5 . . ?
N15 C34 C33 123.2(4) . . ?
N14 C34 N15 109.7(4) . . ?
N14 C34 C33 127.1(4) . . ?
C11 C13 H13A 109.5 . . ?
C11 C13 H13B 109.5 . . ?
C11 C13 H13C 109.5 . . ?
H13A C13 H13B 109.5 . . ?
H13A C13 H13C 109.5 . . ?
H13B C13 H13C 109.5 . . ?
N6 C9 C10 108.7(4) . . ?
N6 C9 C12 123.8(4) . . ?
C10 C9 C12 127.4(4) . . ?
N16 C30 H30 124.8 . . ?
C31 C30 N16 110.3(4) . . ?
C31 C30 H30 124.8 . . ?
N10 C19 C20 109.1(4) . . ?
N10 C19 H19 125.5 . . ?
C20 C19 H19 125.5 . . ?
N13 C25 H25 126.6 . . ?
C24 C25 N13 106.7(4) . . ?
C24 C25 H25 126.6 . . ?
C14 C17 H17A 109.5 . . ?
C14 C17 H17B 109.5 . . ?
C14 C17 H17C 109.5 . . ?
H17A C17 H17B 109.5 . . ?
H17A C17 H17C 109.5 . . ?
H17B C17 H17C 109.5 . . ?
N5 C6 C5 107.4(5) . . ?
N5 C6 C8 123.2(5) . . ?
C5 C6 C8 129.4(5) . . ?
C4 C5 H5 126.1 . . ?
C6 C5 C4 107.9(5) . . ?
C6 C5 H5 126.1 . . ?
N11 C26 H26A 109.4 . . ?
N11 C26 H26B 109.4 . . ?
N11 C26 C27 111.4(4) . . ?
H26A C26 H26B 108.0 . . ?
C27 C26 H26A 109.4 . . ?
C27 C26 H26B 109.4 . . ?
N14 C35 H35 125.1 . . ?
C36 C35 N14 109.9(4) . . ?
C36 C35 H35 125.1 . . ?
N13 C28 H28A 109.6 . . ?
N13 C28 H28B 109.6 . . ?
H28A C28 H28B 108.1 . . ?
C29 C28 N13 110.4(5) . . ?
C29 C28 H28A 109.6 . . ?
C29 C28 H28B 109.6 . . ?
C16 C18 H18A 109.5 . . ?
C16 C18 H18B 109.5 . . ?
C16 C18 H18C 109.5 . . ?
H18A C18 H18B 109.5 . . ?
H18A C18 H18C 109.5 . . ?
H18B C18 H18C 109.5 . . ?
N15 C39 H39A 109.3 . . ?
N15 C39 H39B 109.3 . . ?
N15 C39 C40 111.7(5) . . ?
H39A C39 H39B 107.9 . . ?
C40 C39 H39A 109.3 . . ?
C40 C39 H39B 109.3 . . ?
C6 C8 H8A 109.5 . . ?
C6 C8 H8B 109.5 . . ?
C6 C8 H8C 109.5 . . ?
H8A C8 H8B 109.5 . . ?
H8A C8 H8C 109.5 . . ?
H8B C8 H8C 109.5 . . ?
N17 C37 H37A 110.4 . . ?
N17 C37 H37B 110.4 . . ?
H37A C37 H37B 108.6 . . ?
C38 C37 N17 106.7(6) . . ?
C38 C37 H37A 110.4 . . ?
C38 C37 H37B 110.4 . . ?
N9 B1 N7 108.2(4) . . ?
N9 B1 H1 113(3) . . ?
N7 B1 H1 110(3) . . ?
N5 B1 N9 108.5(4) . . ?
N5 B1 N7 108.1(4) . . ?
N5 B1 H1 109(3) . . ?
N17 C31 H31 127.0 . . ?
C30 C31 N17 106.0(5) . . ?
C30 C31 H31 127.0 . . ?
O1 C33 C32 119.9(5) . . ?
O1 C33 C34 121.2(4) . . ?
C34 C33 C32 118.9(4) . . ?
C26 C27 H27A 109.5 . . ?
C26 C27 H27B 109.5 . . ?
C26 C27 H27C 109.5 . . ?
H27A C27 H27B 109.5 . . ?
H27A C27 H27C 109.5 . . ?
H27B C27 H27C 109.5 . . ?
N18 C41 H41A 109.5 . . ?
N18 C41 H41B 109.5 . . ?
N18 C41 H41C 109.5 . . ?
H41A C41 H41B 109.5 . . ?
H41A C41 H41C 109.5 . . ?
H41B C41 H41C 109.5 . . ?
C28 C29 H29A 109.5 . . ?
C28 C29 H29B 109.5 . . ?
C28 C29 H29C 109.5 . . ?
H29A C29 H29B 109.5 . . ?
H29A C29 H29C 109.5 . . ?
H29B C29 H29C 109.5 . . ?
C37 C38 H38A 109.5 . . ?
C37 C38 H38B 109.5 . . ?
C37 C38 H38C 109.5 . . ?
H38A C38 H38B 109.5 . . ?
H38A C38 H38C 109.5 . . ?
H38B C38 H38C 109.5 . . ?
N18 C42 H42A 109.5 . . ?
N18 C42 H42B 109.5 . . ?
N18 C42 H42C 109.5 . . ?
H42A C42 H42B 109.5 . . ?
H42A C42 H42C 109.5 . . ?
H42B C42 H42C 109.5 . . ?
C39 C40 H40A 109.5 . . ?
C39 C40 H40B 109.5 . . ?
C39 C40 H40C 109.5 . . ?
H40A C40 H40B 109.5 . . ?
H40A C40 H40C 109.5 . . ?
H40B C40 H40C 109.5 . . ?
N18 C43 H43 116.9 . . ?
O3 C43 N18 126.3(7) . . ?
O3 C43 H43 116.9 . . ?
F1 B2 F2 109.9(8) . . ?
F1 B2 F3 97.1(9) . . ?
F2 B2 F3 105.9(9) . . ?
F4 B2 F1 116.0(10) . . ?
F4 B2 F2 116.4(9) . . ?
F4 B2 F3 109.3(9) . . ?
N2 C2 Fe1 177.2(4) . . ?
N3 C3 Fe1 177.0(4) . . ?
C3 N3 Co1 178.2(4) . 2_657 ?

loop_
_geom_bond_atom_site_label_1
_geom_bond_atom_site_label_2
_geom_bond_distance
_geom_bond_site_symmetry_2
_geom_bond_publ_flag
Co1 N10 2.150(3) . ?
Co1 N12 2.122(3) . ?
Co1 N16 2.118(3) . ?
Co1 N14 2.125(3) . ?
Co1 N1 2.094(4) . ?
Co1 N3 2.086(4) 2_657 ?
Fe1 N4 1.986(3) . ?
Fe1 N6 1.987(3) . ?
Fe1 N8 2.019(3) . ?
Fe1 C1 1.916(4) . ?
Fe1 C2 1.916(5) . ?
Fe1 C3 1.902(5) . ?
N10 C21 1.344(5) . ?
N10 C19 1.355(5) . ?
N9 N8 1.371(5) . ?
N9 C16 1.354(6) . ?
N9 B1 1.525(6) . ?
N7 N6 1.372(4) . ?
N7 C11 1.340(5) . ?
N7 B1 1.534(7) . ?
N12 C23 1.325(5) . ?
N12 C24 1.358(5) . ?
N5 N4 1.372(5) . ?
N5 C6 1.340(6) . ?
N5 B1 1.512(7) . ?
N16 C32 1.331(5) . ?
N16 C30 1.357(5) . ?
N4 C4 1.358(5) . ?
N6 C9 1.343(5) . ?
N11 C21 1.352(5) . ?
N11 C20 1.343(6) . ?
N11 C26 1.483(5) . ?
O2 C22 1.222(5) . ?
N8 C14 1.344(5) . ?
N13 C23 1.354(5) . ?
N13 C25 1.360(6) . ?
N13 C28 1.481(6) . ?
N15 C36 1.345(6) . ?
N15 C34 1.386(6) . ?
N15 C39 1.473(6) . ?
N14 C34 1.331(5) . ?
N14 C35 1.358(6) . ?
N1 C1 1.160(5) . ?
C22 C23 1.469(6) . ?
C22 C21 1.464(6) . ?
O1 C33 1.220(5) . ?
N18 C41 1.416(8) . ?
N18 C42 1.461(8) . ?
N18 C43 1.304(7) . ?
N17 C32 1.354(6) . ?
N17 C37 1.532(7) . ?
N17 C31 1.362(7) . ?
C11 C10 1.366(7) . ?
C11 C13 1.481(6) . ?
C10 H10 0.9300 . ?
C10 C9 1.378(6) . ?
C32 C33 1.479(6) . ?
C4 C7 1.485(7) . ?
C4 C5 1.377(7) . ?
C16 C15 1.356(7) . ?
C16 C18 1.511(7) . ?
F1 B2 1.278(10) . ?
C15 H15 0.9300 . ?
C15 C14 1.375(6) . ?
C12 H12A 0.9600 . ?
C12 H12B 0.9600 . ?
C12 H12C 0.9600 . ?
C12 C9 1.486(6) . ?
O3 C43 1.236(7) . ?
C36 H36 0.9300 . ?
C36 C35 1.350(6) . ?
C14 C17 1.488(7) . ?
C20 H20 0.9300 . ?
C20 C19 1.373(6) . ?
C24 H24 0.9300 . ?
C24 C25 1.359(6) . ?
C7 H7A 0.9600 . ?
C7 H7B 0.9600 . ?
C7 H7C 0.9600 . ?
C34 C33 1.457(6) . ?
C13 H13A 0.9600 . ?
C13 H13B 0.9600 . ?
C13 H13C 0.9600 . ?
C30 H30 0.9300 . ?
C30 C31 1.355(7) . ?
C19 H19 0.9300 . ?
C25 H25 0.9300 . ?
C17 H17A 0.9600 . ?
C17 H17B 0.9600 . ?
C17 H17C 0.9600 . ?
C6 C5 1.366(7) . ?
C6 C8 1.491(7) . ?
C5 H5 0.9300 . ?
C26 H26A 0.9700 . ?
C26 H26B 0.9700 . ?
C26 C27 1.506(8) . ?
C35 H35 0.9300 . ?
C28 H28A 0.9700 . ?
C28 H28B 0.9700 . ?
C28 C29 1.415(9) . ?
C18 H18A 0.9600 . ?
C18 H18B 0.9600 . ?
C18 H18C 0.9600 . ?
C39 H39A 0.9700 . ?
C39 H39B 0.9700 . ?
C39 C40 1.487(9) . ?
C8 H8A 0.9600 . ?
C8 H8B 0.9600 . ?
C8 H8C 0.9600 . ?
C37 H37A 0.9700 . ?
C37 H37B 0.9700 . ?
C37 C38 1.432(10) . ?
F2 B2 1.273(9) . ?
B1 H1 0.97(5) . ?
C31 H31 0.9300 . ?
F3 B2 1.295(11) . ?
C27 H27A 0.9600 . ?
C27 H27B 0.9600 . ?
C27 H27C 0.9600 . ?
C41 H41A 0.9600 . ?
C41 H41B 0.9600 . ?
C41 H41C 0.9600 . ?
F4 B2 1.205(9) . ?
C29 H29A 0.9600 . ?
C29 H29B 0.9600 . ?
C29 H29C 0.9600 . ?
C38 H38A 0.9600 . ?
C38 H38B 0.9600 . ?
C38 H38C 0.9600 . ?
C42 H42A 0.9600 . ?
C42 H42B 0.9600 . ?
C42 H42C 0.9600 . ?
C40 H40A 0.9600 . ?
C40 H40B 0.9600 . ?
C40 H40C 0.9600 . ?
C43 H43 0.9300 . ?
C2 N2 1.160(6) . ?
C3 N3 1.157(5) . ?

loop_
_geom_torsion_atom_site_label_1
_geom_torsion_atom_site_label_2
_geom_torsion_atom_site_label_3
_geom_torsion_atom_site_label_4
_geom_torsion
_geom_torsion_site_symmetry_1
_geom_torsion_site_symmetry_2
_geom_torsion_site_symmetry_3
_geom_torsion_site_symmetry_4
_geom_torsion_publ_flag
Co1 N10 C21 N11 -160.7(3) . . . . ?
Co1 N10 C21 C22 18.0(6) . . . . ?
Co1 N10 C19 C20 161.5(3) . . . . ?
Co1 N12 C23 N13 170.1(3) . . . . ?
Co1 N12 C23 C22 -11.5(6) . . . . ?
Co1 N12 C24 C25 -170.4(3) . . . . ?
Co1 N16 C32 N17 164.6(3) . . . . ?
Co1 N16 C32 C33 -14.5(7) . . . . ?
Co1 N16 C30 C31 -166.3(4) . . . . ?
Co1 N14 C34 N15 -170.5(3) . . . . ?
Co1 N14 C34 C33 8.6(7) . . . . ?
Co1 N14 C35 C36 171.7(3) . . . . ?
Fe1 N4 C4 C7 -4.1(7) . . . . ?
Fe1 N4 C4 C5 175.8(3) . . . . ?
Fe1 N6 C9 C10 179.1(3) . . . . ?
Fe1 N6 C9 C12 -1.5(7) . . . . ?
Fe1 N8 C14 C15 176.1(3) . . . . ?
Fe1 N8 C14 C17 -3.9(8) . . . . ?
N9 N8 C14 C15 -0.3(5) . . . . ?
N9 N8 C14 C17 179.7(5) . . . . ?
N9 C16 C15 C14 1.4(6) . . . . ?
N7 N6 C9 C10 0.1(5) . . . . ?
N7 N6 C9 C12 179.4(4) . . . . ?
N7 C11 C10 C9 -0.6(5) . . . . ?
N12 C24 C25 N13 -0.2(6) . . . . ?
N5 N4 C4 C7 -179.5(4) . . . . ?
N5 N4 C4 C5 0.3(5) . . . . ?
N5 C6 C5 C4 -0.4(6) . . . . ?
N16 C32 C33 O1 171.6(5) . . . . ?
N16 C32 C33 C34 -11.3(8) . . . . ?
N16 C30 C31 N17 1.9(7) . . . . ?
N4 N5 C6 C5 0.6(6) . . . . ?
N4 N5 C6 C8 -180.0(5) . . . . ?
N4 N5 B1 N9 58.9(5) . . . . ?
N4 N5 B1 N7 -58.2(5) . . . . ?
N4 C4 C5 C6 0.1(6) . . . . ?
N6 N7 C11 C10 0.6(5) . . . . ?
N6 N7 C11 C13 -179.8(4) . . . . ?
N6 N7 B1 N9 -61.4(5) . . . . ?
N6 N7 B1 N5 55.9(5) . . . . ?
N11 C20 C19 N10 0.1(5) . . . . ?
O2 C22 C23 N12 172.1(5) . . . . ?
O2 C22 C23 N13 -9.6(7) . . . . ?
O2 C22 C21 N10 -176.0(5) . . . . ?
O2 C22 C21 N11 2.6(7) . . . . ?
N8 N9 C16 C15 -1.6(5) . . . . ?
N8 N9 C16 C18 178.4(4) . . . . ?
N8 N9 B1 N7 55.3(5) . . . . ?
N8 N9 B1 N5 -61.7(5) . . . . ?
N15 C36 C35 N14 -1.4(6) . . . . ?
N15 C34 C33 O1 10.5(8) . . . . ?
N15 C34 C33 C32 -166.5(5) . . . . ?
N14 C34 C33 O1 -168.6(5) . . . . ?
N14 C34 C33 C32 14.4(8) . . . . ?
N17 C32 C33 O1 -7.4(8) . . . . ?
N17 C32 C33 C34 169.7(5) . . . . ?
C11 N7 N6 Fe1 -179.7(3) . . . . ?
C11 N7 N6 C9 -0.4(5) . . . . ?
C11 N7 B1 N9 122.9(5) . . . . ?
C11 N7 B1 N5 -119.9(5) . . . . ?
C11 C10 C9 N6 0.3(5) . . . . ?
C11 C10 C9 C12 -179.0(4) . . . . ?
C23 N12 C24 C25 0.1(5) . . . . ?
C23 N13 C25 C24 0.2(6) . . . . ?
C23 N13 C28 C29 94.4(7) . . . . ?
C23 C22 C21 N10 8.9(7) . . . . ?
C23 C22 C21 N11 -172.5(4) . . . . ?
C32 N16 C30 C31 -0.7(6) . . . . ?
C32 N17 C37 C38 -82.2(8) . . . . ?
C32 N17 C31 C30 -2.3(7) . . . . ?
C16 N9 N8 Fe1 -176.0(3) . . . . ?
C16 N9 N8 C14 1.2(5) . . . . ?
C16 N9 B1 N7 -123.1(5) . . . . ?
C16 N9 B1 N5 119.9(5) . . . . ?
C16 C15 C14 N8 -0.7(6) . . . . ?
C16 C15 C14 C17 179.3(5) . . . . ?
C21 N10 C19 C20 -0.6(5) . . . . ?
C21 N11 C20 C19 0.5(5) . . . . ?
C21 N11 C26 C27 79.0(7) . . . . ?
C21 C22 C23 N12 -12.8(7) . . . . ?
C21 C22 C23 N13 165.5(4) . . . . ?
C36 N15 C34 N14 -1.1(5) . . . . ?
C36 N15 C34 C33 179.7(5) . . . . ?
C36 N15 C39 C40 -92.8(7) . . . . ?
C20 N11 C21 N10 -0.8(5) . . . . ?
C20 N11 C21 C22 -179.6(4) . . . . ?
C20 N11 C26 C27 -96.0(6) . . . . ?
C24 N12 C23 N13 0.0(5) . . . . ?
C24 N12 C23 C22 178.4(4) . . . . ?
C7 C4 C5 C6 179.9(5) . . . . ?
C34 N15 C36 C35 1.4(6) . . . . ?
C34 N15 C39 C40 82.9(8) . . . . ?
C34 N14 C35 C36 0.7(5) . . . . ?
C13 C11 C10 C9 179.9(5) . . . . ?
C30 N16 C32 N17 -0.8(5) . . . . ?
C30 N16 C32 C33 -179.9(5) . . . . ?
C19 N10 C21 N11 0.9(5) . . . . ?
C19 N10 C21 C22 179.6(4) . . . . ?
C25 N13 C23 N12 -0.1(5) . . . . ?
C25 N13 C23 C22 -178.6(4) . . . . ?
C25 N13 C28 C29 -88.6(7) . . . . ?
C6 N5 N4 Fe1 -177.0(3) . . . . ?
C6 N5 N4 C4 -0.6(5) . . . . ?
C6 N5 B1 N9 -124.8(5) . . . . ?
C6 N5 B1 N7 118.2(5) . . . . ?
C26 N11 C21 N10 -176.4(4) . . . . ?
C26 N11 C21 C22 4.8(7) . . . . ?
C26 N11 C20 C19 176.4(4) . . . . ?
C35 N14 C34 N15 0.2(5) . . . . ?
C35 N14 C34 C33 179.4(5) . . . . ?
C28 N13 C23 N12 177.2(5) . . . . ?
C28 N13 C23 C22 -1.3(8) . . . . ?
C28 N13 C25 C24 -177.4(5) . . . . ?
C18 C16 C15 C14 -178.5(5) . . . . ?
C39 N15 C36 C35 177.9(5) . . . . ?
C39 N15 C34 N14 -177.3(5) . . . . ?
C39 N15 C34 C33 3.5(8) . . . . ?
C8 C6 C5 C4 -179.8(6) . . . . ?
C37 N17 C32 N16 -174.9(5) . . . . ?
C37 N17 C32 C33 4.3(9) . . . . ?
C37 N17 C31 C30 174.8(5) . . . . ?
B1 N9 N8 Fe1 5.1(5) . . . . ?
B1 N9 N8 C14 -177.7(4) . . . . ?
B1 N9 C16 C15 177.0(5) . . . . ?
B1 N9 C16 C18 -3.0(8) . . . . ?
B1 N7 N6 Fe1 3.8(5) . . . . ?
B1 N7 N6 C9 -177.0(4) . . . . ?
B1 N7 C11 C10 176.6(4) . . . . ?
B1 N7 C11 C13 -3.8(7) . . . . ?
B1 N5 N4 Fe1 0.1(5) . . . . ?
B1 N5 N4 C4 176.5(4) . . . . ?
B1 N5 C6 C5 -176.0(5) . . . . ?
B1 N5 C6 C8 3.4(9) . . . . ?
C31 N17 C32 N16 2.0(6) . . . . ?
C31 N17 C32 C33 -178.9(5) . . . . ?
C31 N17 C37 C38 101.4(7) . . . . ?
C41 N18 C43 O3 -4.4(11) . . . . ?
C42 N18 C43 O3 -179.5(7) . . . . ?
